data_4067621
loop_
_publ_author_name
'Zhu, Di'
'Janssen, Femke F. B. J.'
'Budzelaar, Peter H. M.'

_publ_contact_author
;
        Peter H.M. Budzelaar
        Department of Chemistry
        University of Manitoba
        Winnipeg, MB R3T 2N2
        Canada
;
_publ_section_title
;
 (Py)2Co(CH2SiMe3)2As an Easily Accessible Source of &#x201C;CoR2&#x201D;
;
_journal_issue 8
_journal_name_full Organometallics
_journal_page_first 1897
_journal_paper_doi 10.1021/om901045s
_journal_volume 29
_journal_year 2010
_chemical_formula_sum 'C13 H15 F6 N O5'
_chemical_formula_weight 379.26
_chemical_name_systematic
;
2,6-bis[1,1-dihydroxy-2,2,2-trifluoroethyl]pyridine
;
_space_group_IT_number 62
_symmetry_cell_setting orthorhombic
_symmetry_space_group_name_Hall '-P 2n 2ac'
_symmetry_space_group_name_H-M 'P c m n'
_atom_sites_solution_hydrogens geom
_atom_sites_solution_primary direct
_atom_sites_solution_secondary difmap
_audit_creation_date 2006-07-27
_audit_creation_method 'SHELXL, adapted and expanded'
_cell_angle_alpha 90.00
_cell_angle_beta 90.00
_cell_angle_gamma 90.00
_cell_formula_units_Z 4
_cell_length_a 6.6689(3)
_cell_length_b 14.6578(8)
_cell_length_c 17.1651(12)
_cell_measurement_reflns_used 72
_cell_measurement_temperature 208(2)
_cell_measurement_theta_max 24.990
_cell_measurement_theta_min 3.280
_cell_volume 1677.91(17)
_computing_data_collection
;
Nonius "Collect" program suite (Nonius, 1999)
;
_computing_data_reduction
;
Nonius "EvalCCD" program suite (Duisenberg, 1998)
;
_computing_molecular_graphics
;
PLATON (Spek, 2003)
;
_computing_structure_refinement 'SHELXL-97 (Sheldrick, 1997)'
_computing_structure_solution
;
CRUNCH (de Gelder et a;., 1993),
;
_diffrn_ambient_temperature 208(2)
_diffrn_detector_area_resol_mean 18.4
_diffrn_measured_fraction_theta_full 0.960
_diffrn_measured_fraction_theta_max 0.960
_diffrn_measurement_device 'Nonius KappaCCD'
_diffrn_measurement_method 'area detector \f and \w scan'
_diffrn_radiation_monochromator graphite
_diffrn_radiation_source 'fine-focus sealed tube'
_diffrn_radiation_type MoK\a
_diffrn_radiation_wavelength 0.71073
_diffrn_reflns_av_R_equivalents 0.0525
_diffrn_reflns_av_sigmaI/netI 0.0264
_diffrn_reflns_limit_h_max 7
_diffrn_reflns_limit_h_min -7
_diffrn_reflns_limit_k_max 17
_diffrn_reflns_limit_k_min -17
_diffrn_reflns_limit_l_max 16
_diffrn_reflns_limit_l_min -20
_diffrn_reflns_number 21981
_diffrn_reflns_theta_full 24.99
_diffrn_reflns_theta_max 24.99
_diffrn_reflns_theta_min 3.28
_diffrn_standards_decay_% 0.000
_diffrn_standards_interval_time 0
_diffrn_standards_number 0
_exptl_absorpt_coefficient_mu 0.155
_exptl_absorpt_correction_T_max 1.000
_exptl_absorpt_correction_T_min 1.000
_exptl_absorpt_correction_type multi-scan
_exptl_absorpt_process_details 'SADABS multiscan (Sheldrick, 1996)'
_exptl_crystal_colour 'translucent colourless'
_exptl_crystal_density_diffrn 1.501
_exptl_crystal_density_method 'not measured'
_exptl_crystal_description 'rather regular thick platelet'
_exptl_crystal_F_000 776
_exptl_crystal_size_max 0.28
_exptl_crystal_size_mid 0.19
_exptl_crystal_size_min 0.09
_refine_diff_density_max 0.479
_refine_diff_density_min -0.272
_refine_diff_density_rms 0.047
_refine_ls_extinction_method none
_refine_ls_goodness_of_fit_all 1.086
_refine_ls_goodness_of_fit_ref 1.086
_refine_ls_hydrogen_treatment constr
_refine_ls_matrix_type full
_refine_ls_number_parameters 126
_refine_ls_number_reflns 1531
_refine_ls_number_restraints 0
_refine_ls_restrained_S_all 1.086
_refine_ls_R_factor_all 0.0916
_refine_ls_R_factor_gt 0.0623
_refine_ls_R_factor_obs 0.0623
_refine_ls_shift/esd_max 0.000
_refine_ls_shift/esd_mean 0.000
_refine_ls_shift/su_max 0.000
_refine_ls_shift/su_mean 0.000
_refine_ls_structure_factor_coef Fsqd
_refine_ls_weighting_details
;
w=1/[\s^2^(Fo^2^)+(0.0453P)^2^+2.2720P] where P=(Fo^2^+2Fc^2^)/3
;
_refine_ls_weighting_scheme calc
_refine_ls_wR_factor_all 0.1446
_refine_ls_wR_factor_gt 0.1326
_refine_ls_wR_factor_obs 0.1326
_refine_ls_wR_factor_ref 0.1446
_reflns_number_gt 1116
_reflns_number_observed 1116
_reflns_number_total 1531
_reflns_observed_criterion >2sigma(I)
_reflns_threshold_expression >2sigma(I)
_cod_data_source_file om901045s_si_002.cif
_cod_data_source_block FEMKE7
_cod_depositor_comments
;
The following automatic conversions were performed:

'_geom_bond_publ_flag' value 'Y' changed to 'y' according to
/home/saulius/struct/CIF-dictionaries/cif_core.dic dictionary named
'cif_core.dic' version 2.4.1 from 2010-06-29 (17
times).

'_geom_angle_publ_flag' value 'Y' changed to 'y' according
to /home/saulius/struct/CIF-dictionaries/cif_core.dic dictionary
named 'cif_core.dic' version 2.4.1 from 2010-06-29 (23 times).

Automatic conversion script
Id: cif_fix_values 1715 2011-07-08 13:25:40Z adriana 
;
_cod_database_code 4067621

loop_
_symmetry_equiv_pos_as_xyz
'x, y, z'
'-x+1/2, y, z+1/2'
'x, -y+1/2, z'
'-x+1/2, -y+1/2, z+1/2'
'-x, -y, -z'
'x-1/2, -y, -z-1/2'
'-x, y-1/2, -z'
'x-1/2, y-1/2, -z-1/2'

loop_
_atom_site_label
_atom_site_type_symbol
_atom_site_fract_x
_atom_site_fract_y
_atom_site_fract_z
_atom_site_U_iso_or_equiv
_atom_site_adp_type
_atom_site_occupancy
_atom_site_calc_flag
_atom_site_refinement_flags
N1 N 0.4335(5) 0.2500 0.10419(18) 0.0299(8) Uani 1 d S
C2 C 0.3517(4) 0.17215(18) 0.12838(16) 0.0314(7) Uani 1 d .
C3 C 0.1882(4) 0.1691(2) 0.17723(18) 0.0416(8) Uani 1 d .
H3 H 0.1345 0.1130 0.1935 0.050 Uiso 1 calc R
C4 C 0.1055(7) 0.2500 0.2016(3) 0.0458(12) Uani 1 d S
H4 H -0.0069 0.2500 0.2346 0.055 Uiso 1 calc SR
C5 C 0.4483(5) 0.08571(19) 0.09663(19) 0.0409(8) Uani 1 d .
O1 O 0.5601(4) 0.10196(14) 0.02984(15) 0.0635(8) Uani 1 d .
H1 H 0.5992 0.1557 0.0297 0.095 Uiso 1 calc R
O2 O 0.2983(3) 0.02330(15) 0.08032(15) 0.0574(7) Uani 1 d .
H2 H 0.3443 -0.0183 0.0528 0.086 Uiso 1 calc R
C6 C 0.5880(6) 0.0444(2) 0.1576(3) 0.0610(10) Uani 1 d .
F1 F 0.7334(3) 0.10268(17) 0.17531(18) 0.0975(10) Uani 1 d .
F2 F 0.6733(3) -0.03188(14) 0.13179(17) 0.0886(9) Uani 1 d .
F3 F 0.4927(4) 0.02385(16) 0.22285(14) 0.0909(8) Uani 1 d .
O11 O -0.2448(5) 0.2500 -0.03258(17) 0.0459(8) Uani 1 d S
C12 C -0.2696(10) 0.2500 -0.1151(3) 0.0682(16) Uani 1 d S
H12A H -0.3440 0.1957 -0.1317 0.082 Uiso 0.50 calc PR
H12B H -0.3440 0.3043 -0.1317 0.082 Uiso 0.50 calc PR
C13 C -0.0760(15) 0.2500 -0.1479(5) 0.221(8) Uani 1 d S
H13A H -0.0592 0.1959 -0.1807 0.266 Uiso 0.50 calc PR
H13B H -0.0592 0.3041 -0.1807 0.266 Uiso 0.50 calc PR
C14 C 0.0688(12) 0.2500 -0.0894(6) 0.130(3) Uani 1 d S
H14A H 0.1539 0.3043 -0.0937 0.156 Uiso 0.50 calc PR
H14B H 0.1539 0.1957 -0.0937 0.156 Uiso 0.50 calc PR
C15 C -0.0361(9) 0.2500 -0.0159(4) 0.112(3) Uani 1 d S
H15A H -0.0002 0.1957 0.0144 0.134 Uiso 0.50 calc PR
H15B H -0.0002 0.3043 0.0144 0.134 Uiso 0.50 calc PR

loop_
_atom_site_aniso_label
_atom_site_aniso_U_11
_atom_site_aniso_U_22
_atom_site_aniso_U_33
_atom_site_aniso_U_23
_atom_site_aniso_U_13
_atom_site_aniso_U_12
N1 0.0332(18) 0.0268(17) 0.0296(17) 0.000 0.0018(15) 0.000
C2 0.0333(15) 0.0296(15) 0.0311(15) 0.0057(12) -0.0005(13) 0.0009(12)
C3 0.0401(18) 0.0393(17) 0.0453(18) 0.0087(14) 0.0103(14) -0.0017(15)
C4 0.042(3) 0.048(3) 0.047(3) 0.000 0.020(2) 0.000
C5 0.0379(17) 0.0269(15) 0.058(2) 0.0030(14) 0.0109(16) -0.0002(13)
O1 0.0794(18) 0.0320(12) 0.0790(17) -0.0028(12) 0.0428(15) 0.0036(12)
O2 0.0511(14) 0.0374(13) 0.0838(19) -0.0166(12) 0.0112(13) -0.0044(11)
C6 0.047(2) 0.041(2) 0.095(3) 0.009(2) 0.000(2) 0.0088(18)
F1 0.0543(14) 0.0774(16) 0.161(3) -0.0035(17) -0.0386(16) 0.0079(13)
F2 0.0753(16) 0.0494(13) 0.141(2) 0.0127(14) 0.0011(16) 0.0328(12)
F3 0.1047(19) 0.0858(17) 0.0821(16) 0.0418(14) 0.0037(15) 0.0311(15)
O11 0.0454(18) 0.062(2) 0.0305(16) 0.000 0.0053(14) 0.000
C12 0.082(4) 0.084(4) 0.038(3) 0.000 -0.009(3) 0.000
C13 0.096(7) 0.51(3) 0.059(5) 0.000 0.040(5) 0.000
C14 0.067(5) 0.162(8) 0.160(9) 0.000 0.043(6) 0.000
C15 0.048(4) 0.213(9) 0.073(5) 0.000 -0.015(3) 0.000

loop_
_atom_type_symbol
_atom_type_description
_atom_type_scat_dispersion_real
_atom_type_scat_dispersion_imag
_atom_type_scat_source
C C 0.0033 0.0016 'International Tables Vol C Tables 4.2.6.8 and 6.1.1.4'
H H 0.0000 0.0000 'International Tables Vol C Tables 4.2.6.8 and 6.1.1.4'
N N 0.0061 0.0033 'International Tables Vol C Tables 4.2.6.8 and 6.1.1.4'
O O 0.0106 0.0060 'International Tables Vol C Tables 4.2.6.8 and 6.1.1.4'
F F 0.0171 0.0103 'International Tables Vol C Tables 4.2.6.8 and 6.1.1.4'

loop_
_geom_angle_atom_site_label_1
_geom_angle_atom_site_label_2
_geom_angle_atom_site_label_3
_geom_angle
_geom_angle_site_symmetry_1
_geom_angle_publ_flag
C2 N1 C2 118.0(3) 3 y
N1 C2 C3 122.8(3) . y
N1 C2 C5 115.4(2) . y
C3 C2 C5 121.8(3) . y
C4 C3 C2 118.4(3) . y
C3 C4 C3 119.4(4) 3 y
O2 C5 O1 109.5(3) . y
O2 C5 C2 108.4(2) . y
O1 C5 C2 112.3(2) . y
O2 C5 C6 108.5(3) . y
O1 C5 C6 107.9(3) . y
C2 C5 C6 110.1(3) . y
F3 C6 F1 107.7(4) . y
F3 C6 F2 107.3(3) . y
F1 C6 F2 107.7(3) . y
F3 C6 C5 112.2(3) . y
F1 C6 C5 110.3(3) . y
F2 C6 C5 111.4(3) . y
C15 O11 C12 108.3(4) . y
C13 C12 O11 106.9(6) . y
C14 C13 C12 110.4(6) . y
C13 C14 C15 107.1(6) . y
O11 C15 C14 107.4(6) . y

loop_
_geom_bond_atom_site_label_1
_geom_bond_atom_site_label_2
_geom_bond_distance
_geom_bond_site_symmetry_2
_geom_bond_publ_flag
N1 C2 1.331(3) 3 y
N1 C2 1.331(3) . y
C2 C3 1.376(4) . y
C2 C5 1.522(4) . y
C3 C4 1.373(4) . y
C4 C3 1.373(4) 3 y
C5 O2 1.384(4) . y
C5 O1 1.388(4) . y
C5 C6 1.527(5) . y
C6 F3 1.322(4) . y
C6 F1 1.328(4) . y
C6 F2 1.330(4) . y
O11 C15 1.421(7) . y
O11 C12 1.426(6) . y
C12 C13 1.408(10) . y
C13 C14 1.393(11) . y
C14 C15 1.442(10) . y

loop_
_geom_hbond_atom_site_label_D
_geom_hbond_atom_site_label_H
_geom_hbond_atom_site_label_A
_geom_hbond_distance_DH
_geom_hbond_distance_HA
_geom_hbond_distance_DA
_geom_hbond_angle_DHA
_geom_hbond_site_symmetry_A
O1 H1 N1 0.83 2.18 2.655(3) 116.1 .
O1 H1 O11 0.83 2.03 2.748(3) 143.8 1_655
O2 H2 O1 0.83 1.98 2.800(3) 169.0 5_655
